data_7030668
loop_
_publ_author_name
'Cheng, Mei-Ling'
'Li, Hong-Xi'
'Liu, Lei-Lei'
'Wang, Hui-Hui'
'Zhang, Yong'
'Lang, Jian-Ping'

_publ_section_title
;
 Unique formation of mono-, tetra- and nona-nuclear zinc complexes from
 protonolysis reactions of [Zn(dmpzm)Et2]
;
_journal_coden_ASTM DTARAF
_journal_issue 11
_journal_name_full 'Dalton Transactions'
_journal_page_first 2012
_journal_page_last 2019
_journal_paper_doi 10.1039/b819637k
_journal_year 2009
_chemical_formula_moiety 'C15 H26 N4 Zn'
_chemical_formula_sum 'C15 H26 N4 Zn'
_chemical_formula_weight 327.77
_space_group_IT_number 14
_symmetry_cell_setting monoclinic
_symmetry_space_group_name_Hall '-P 2yn'
_symmetry_space_group_name_H-M 'P 1 21/n 1'
_atom_sites_solution_hydrogens geom
_atom_sites_solution_primary direct
_atom_sites_solution_secondary difmap
_audit_creation_method SHELXL-97
_cell_angle_alpha 90.00
_cell_angle_beta 103.53(3)
_cell_angle_gamma 90.00
_cell_formula_units_Z 4
_cell_length_a 8.3359(17)
_cell_length_b 14.195(3)
_cell_length_c 14.467(3)
_cell_measurement_reflns_used 6499
_cell_measurement_temperature 193(2)
_cell_measurement_theta_max 25.3
_cell_measurement_theta_min 3.2
_cell_volume 1664.3(6)
_computing_cell_refinement CrystalClear
_computing_data_collection CrystalClear
_computing_data_reduction CrystalStructure
_computing_molecular_graphics 'Shelxl-97 (Sheldrick, 1997)'
_computing_publication_material 'Shelxl-97 (Sheldrick, 1997)'
_computing_structure_refinement 'SHELXL-97 (Sheldrick, 1997)'
_computing_structure_solution 'SHELXS-97 (Sheldrick, 1990)'
_diffrn_ambient_temperature 193(2)
_diffrn_detector_area_resol_mean 0
_diffrn_measured_fraction_theta_full 0.996
_diffrn_measured_fraction_theta_max 0.996
_diffrn_measurement_device_type 'Rigaku Mercury'
_diffrn_measurement_method \w
_diffrn_radiation_monochromator graphite
_diffrn_radiation_source 'fine-focus sealed tube'
_diffrn_radiation_type MoK\a
_diffrn_radiation_wavelength 0.71073
_diffrn_reflns_av_R_equivalents 0.0427
_diffrn_reflns_av_sigmaI/netI 0.0656
_diffrn_reflns_limit_h_max 10
_diffrn_reflns_limit_h_min -10
_diffrn_reflns_limit_k_max 15
_diffrn_reflns_limit_k_min -17
_diffrn_reflns_limit_l_max 17
_diffrn_reflns_limit_l_min -16
_diffrn_reflns_number 15690
_diffrn_reflns_theta_full 25.35
_diffrn_reflns_theta_max 25.35
_diffrn_reflns_theta_min 3.18
_diffrn_standards_decay_% 0
_diffrn_standards_interval_count 0
_diffrn_standards_interval_time 0
_diffrn_standards_number 0
_exptl_absorpt_coefficient_mu 1.473
_exptl_absorpt_correction_T_max 0.643
_exptl_absorpt_correction_T_min 0.452
_exptl_absorpt_correction_type multi-scan
_exptl_absorpt_process_details 'Jacobson, R. (1998) Private communication.'
_exptl_crystal_colour colorless
_exptl_crystal_density_diffrn 1.308
_exptl_crystal_density_method 'not measured'
_exptl_crystal_description block
_exptl_crystal_F_000 696
_exptl_crystal_size_max 0.55
_exptl_crystal_size_mid 0.50
_exptl_crystal_size_min 0.30
_refine_diff_density_max 0.718
_refine_diff_density_min -0.635
_refine_diff_density_rms 0.121
_refine_ls_extinction_method none
_refine_ls_goodness_of_fit_ref 1.062
_refine_ls_hydrogen_treatment constr
_refine_ls_matrix_type full
_refine_ls_number_parameters 187
_refine_ls_number_reflns 3023
_refine_ls_number_restraints 0
_refine_ls_restrained_S_all 1.062
_refine_ls_R_factor_all 0.0475
_refine_ls_R_factor_gt 0.0384
_refine_ls_shift/su_max 0.036
_refine_ls_shift/su_mean 0.003
_refine_ls_structure_factor_coef Fsqd
_refine_ls_weighting_details 'calc w=1/[\s^2^(Fo^2^)+(0.0639P)^2^+0.0000P] where P=(Fo^2^+2Fc^2^)/3'
_refine_ls_weighting_scheme calc
_refine_ls_wR_factor_gt 0.1066
_refine_ls_wR_factor_ref 0.1308
_reflns_number_gt 2451
_reflns_number_total 3023
_reflns_threshold_expression >2sigma(I)
_cod_duplicate_entry 7000747
_cod_data_source_file b819637k.txt
_cod_data_source_block 1
_cod_original_cell_volume 1664.4(6)
_cod_original_sg_symbol_H-M 'P 21/n'
_cod_database_code 7030668

loop_
_symmetry_equiv_pos_as_xyz
'x, y, z'
'-x+1/2, y+1/2, -z+1/2'
'-x, -y, -z'
'x-1/2, -y-1/2, z-1/2'

loop_
_atom_site_label
_atom_site_type_symbol
_atom_site_fract_x
_atom_site_fract_y
_atom_site_fract_z
_atom_site_U_iso_or_equiv
_atom_site_adp_type
_atom_site_occupancy
_atom_site_symmetry_multiplicity
_atom_site_calc_flag
_atom_site_refinement_flags
Zn1 Zn 0.22442(5) 0.04033(3) 0.26371(3) 0.02698(19) Uani 1 1 d .
N1 N 0.1808(3) 0.05001(17) 0.1036(2) 0.0240(6) Uani 1 1 d .
N2 N 0.2243(4) -0.02397(17) 0.05536(19) 0.0244(6) Uani 1 1 d .
N3 N 0.4143(4) -0.06987(18) 0.24897(19) 0.0268(6) Uani 1 1 d .
N4 N 0.3901(3) -0.12704(17) 0.17039(18) 0.0237(6) Uani 1 1 d .
C1 C 0.1264(5) 0.2189(2) 0.0734(3) 0.0430(10) Uani 1 1 d .
H1A H 0.0379 0.2138 0.1053 0.065 Uiso 1 1 calc R
H1B H 0.0916 0.2572 0.0176 0.065 Uiso 1 1 calc R
H1C H 0.2203 0.2474 0.1153 0.065 Uiso 1 1 calc R
C2 C 0.1716(4) 0.1235(2) 0.0456(2) 0.0278(8) Uani 1 1 d .
C3 C 0.2141(4) 0.0966(2) -0.0388(2) 0.0309(8) Uani 1 1 d .
H3 H 0.2184 0.1353 -0.0901 0.037 Uiso 1 1 calc R
C4 C 0.2478(4) 0.0025(3) -0.0311(2) 0.0270(7) Uani 1 1 d .
C5 C 0.3008(6) -0.0641(3) -0.0982(3) 0.0473(11) Uani 1 1 d .
H5A H 0.4006 -0.0953 -0.0662 0.071 Uiso 1 1 calc R
H5B H 0.3200 -0.0297 -0.1517 0.071 Uiso 1 1 calc R
H5C H 0.2158 -0.1101 -0.1197 0.071 Uiso 1 1 calc R
C6 C 0.2371(4) -0.1161(2) 0.0990(2) 0.0249(7) Uani 1 1 d .
H6A H 0.2310 -0.1638 0.0503 0.030 Uiso 1 1 calc R
H6B H 0.1448 -0.1255 0.1282 0.030 Uiso 1 1 calc R
C7 C 0.5122(5) -0.2653(2) 0.1035(3) 0.0348(9) Uani 1 1 d .
H7A H 0.4183 -0.3058 0.0981 0.052 Uiso 1 1 calc R
H7B H 0.6115 -0.3019 0.1215 0.052 Uiso 1 1 calc R
H7C H 0.5078 -0.2354 0.0434 0.052 Uiso 1 1 calc R
C8 C 0.5109(4) -0.1914(2) 0.1777(2) 0.0251(7) Uani 1 1 d .
C9 C 0.6208(4) -0.1738(2) 0.2627(2) 0.0295(8) Uani 1 1 d .
H9 H 0.7186 -0.2059 0.2875 0.035 Uiso 1 1 calc R
C10 C 0.5571(4) -0.0982(2) 0.3044(2) 0.0252(7) Uani 1 1 d .
C11 C 0.6235(5) -0.0520(2) 0.3983(3) 0.0369(9) Uani 1 1 d .
H11A H 0.5527 -0.0008 0.4062 0.055 Uiso 1 1 calc R
H11B H 0.7323 -0.0283 0.4007 0.055 Uiso 1 1 calc R
H11C H 0.6284 -0.0970 0.4483 0.055 Uiso 1 1 calc R
C12 C 0.0456(5) -0.0378(3) 0.2958(3) 0.0447(11) Uani 1 1 d .
H12A H -0.0562 -0.0019 0.2817 0.054 Uiso 1 1 calc R
H12B H 0.0287 -0.0933 0.2555 0.054 Uiso 1 1 calc R
C13 C 0.0814(5) -0.0684(3) 0.3976(3) 0.0487(11) Uani 1 1 d .
H13A H 0.1918 -0.0927 0.4159 0.073 Uiso 1 1 calc R
H13B H 0.0047 -0.1167 0.4051 0.073 Uiso 1 1 calc R
H13C H 0.0707 -0.0155 0.4371 0.073 Uiso 1 1 calc R
C14 C 0.3551(4) 0.1563(2) 0.3107(2) 0.0307(8) Uani 1 1 d .
H14A H 0.2820 0.2101 0.2959 0.037 Uiso 1 1 calc R
H14B H 0.3903 0.1522 0.3794 0.037 Uiso 1 1 calc R
C15 C 0.5075(4) 0.1759(2) 0.2719(3) 0.0375(9) Uani 1 1 d .
H15A H 0.5829 0.1239 0.2869 0.056 Uiso 1 1 calc R
H15B H 0.5606 0.2323 0.3004 0.056 Uiso 1 1 calc R
H15C H 0.4748 0.1837 0.2042 0.056 Uiso 1 1 calc R

loop_
_atom_site_aniso_label
_atom_site_aniso_U_11
_atom_site_aniso_U_22
_atom_site_aniso_U_33
_atom_site_aniso_U_23
_atom_site_aniso_U_13
_atom_site_aniso_U_12
Zn1 0.0267(3) 0.0285(3) 0.0271(3) -0.00492(15) 0.0090(2) -0.00749(15)
N1 0.0245(15) 0.0237(15) 0.0248(15) 0.0009(11) 0.0079(13) -0.0024(11)
N2 0.0309(16) 0.0218(14) 0.0192(15) -0.0008(11) 0.0032(13) 0.0001(12)
N3 0.0327(17) 0.0228(14) 0.0223(15) -0.0028(11) 0.0009(13) -0.0044(12)
N4 0.0273(15) 0.0204(14) 0.0220(15) -0.0024(10) 0.0030(12) -0.0020(11)
C1 0.049(2) 0.029(2) 0.049(2) 0.0046(17) 0.006(2) 0.0047(17)
C2 0.0229(18) 0.0283(18) 0.0303(19) 0.0050(14) 0.0025(15) -0.0037(14)
C3 0.0250(18) 0.038(2) 0.0282(19) 0.0130(15) 0.0041(16) -0.0020(15)
C4 0.0205(18) 0.041(2) 0.0201(17) 0.0013(15) 0.0056(14) 0.0005(15)
C5 0.062(3) 0.056(2) 0.023(2) 0.0009(18) 0.008(2) 0.017(2)
C6 0.0273(18) 0.0228(17) 0.0228(17) -0.0027(13) 0.0021(15) -0.0034(14)
C7 0.038(2) 0.0265(18) 0.041(2) -0.0075(15) 0.0128(18) 0.0017(16)
C8 0.0265(18) 0.0221(16) 0.0292(19) 0.0037(13) 0.0112(15) -0.0025(14)
C9 0.0274(19) 0.0306(19) 0.0304(19) 0.0071(14) 0.0064(16) 0.0027(15)
C10 0.0241(18) 0.0281(18) 0.0233(18) 0.0049(13) 0.0052(15) -0.0054(14)
C11 0.035(2) 0.045(2) 0.027(2) 0.0004(15) -0.0015(17) -0.0016(16)
C12 0.043(2) 0.062(3) 0.029(2) -0.0016(17) 0.0065(19) -0.0239(19)
C13 0.040(2) 0.056(2) 0.052(3) 0.019(2) 0.015(2) 0.004(2)
C14 0.0310(19) 0.0285(18) 0.033(2) -0.0116(15) 0.0092(16) -0.0027(15)
C15 0.032(2) 0.031(2) 0.050(2) -0.0059(16) 0.0121(19) -0.0066(16)

loop_
_atom_type_symbol
_atom_type_description
_atom_type_scat_dispersion_real
_atom_type_scat_dispersion_imag
_atom_type_scat_source
C C 0.0033 0.0016 'International Tables Vol C Tables 4.2.6.8 and 6.1.1.4'
H H 0.0000 0.0000 'International Tables Vol C Tables 4.2.6.8 and 6.1.1.4'
N N 0.0061 0.0033 'International Tables Vol C Tables 4.2.6.8 and 6.1.1.4'
Zn Zn 0.2839 1.4301 'International Tables Vol C Tables 4.2.6.8 and 6.1.1.4'

loop_
_geom_angle_atom_site_label_1
_geom_angle_atom_site_label_2
_geom_angle_atom_site_label_3
_geom_angle
C12 Zn1 C14 138.89(15)
C12 Zn1 N1 108.76(13)
C14 Zn1 N1 104.00(12)
C12 Zn1 N3 102.34(15)
C14 Zn1 N3 105.19(12)
N1 Zn1 N3 83.94(10)
C2 N1 N2 105.4(3)
C2 N1 Zn1 131.7(2)
N2 N1 Zn1 118.78(19)
N1 N2 C4 111.9(3)
N1 N2 C6 118.5(3)
C4 N2 C6 129.6(3)
C10 N3 N4 104.9(3)
C10 N3 Zn1 134.1(2)
N4 N3 Zn1 121.0(2)
C8 N4 N3 112.0(3)
C8 N4 C6 130.3(3)
N3 N4 C6 117.4(3)
C2 C1 H1A 109.5
C2 C1 H1B 109.5
H1A C1 H1B 109.5
C2 C1 H1C 109.5
H1A C1 H1C 109.5
H1B C1 H1C 109.5
N1 C2 C3 110.3(3)
N1 C2 C1 121.7(3)
C3 C2 C1 128.0(3)
C4 C3 C2 106.5(3)
C4 C3 H3 126.7
C2 C3 H3 126.7
N2 C4 C3 105.9(3)
N2 C4 C5 123.4(3)
C3 C4 C5 130.7(3)
C4 C5 H5A 109.5
C4 C5 H5B 109.5
H5A C5 H5B 109.5
C4 C5 H5C 109.5
H5A C5 H5C 109.5
H5B C5 H5C 109.5
N2 C6 N4 111.8(2)
N2 C6 H6A 109.3
N4 C6 H6A 109.3
N2 C6 H6B 109.3
N4 C6 H6B 109.3
H6A C6 H6B 107.9
C8 C7 H7A 109.5
C8 C7 H7B 109.5
H7A C7 H7B 109.5
C8 C7 H7C 109.5
H7A C7 H7C 109.5
H7B C7 H7C 109.5
N4 C8 C9 106.1(3)
N4 C8 C7 123.2(3)
C9 C8 C7 130.7(3)
C8 C9 C10 106.6(3)
C8 C9 H9 126.7
C10 C9 H9 126.7
N3 C10 C9 110.4(3)
N3 C10 C11 120.2(3)
C9 C10 C11 129.3(3)
C10 C11 H11A 109.5
C10 C11 H11B 109.5
H11A C11 H11B 109.5
C10 C11 H11C 109.5
H11A C11 H11C 109.5
H11B C11 H11C 109.5
C13 C12 Zn1 113.7(3)
C13 C12 H12A 108.8
Zn1 C12 H12A 108.8
C13 C12 H12B 108.8
Zn1 C12 H12B 108.8
H12A C12 H12B 107.7
C12 C13 H13A 109.5
C12 C13 H13B 109.5
H13A C13 H13B 109.5
C12 C13 H13C 109.5
H13A C13 H13C 109.5
H13B C13 H13C 109.5
C15 C14 Zn1 117.2(2)
C15 C14 H14A 108.0
Zn1 C14 H14A 108.0
C15 C14 H14B 108.0
Zn1 C14 H14B 108.0
H14A C14 H14B 107.2
C14 C15 H15A 109.5
C14 C15 H15B 109.5
H15A C15 H15B 109.5
C14 C15 H15C 109.5
H15A C15 H15C 109.5
H15B C15 H15C 109.5

loop_
_geom_bond_atom_site_label_1
_geom_bond_atom_site_label_2
_geom_bond_distance
Zn1 C12 1.998(4)
Zn1 C14 2.003(3)
Zn1 N1 2.263(3)
Zn1 N3 2.271(3)
N1 C2 1.329(4)
N1 N2 1.357(3)
N2 C4 1.363(4)
N2 C6 1.445(4)
N3 C10 1.332(4)
N3 N4 1.373(3)
N4 C8 1.345(4)
N4 C6 1.450(4)
C1 C2 1.487(5)
C1 H1A 0.9600
C1 H1B 0.9600
C1 H1C 0.9600
C2 C3 1.403(5)
C3 C4 1.365(5)
C3 H3 0.9300
C4 C5 1.494(5)
C5 H5A 0.9600
C5 H5B 0.9600
C5 H5C 0.9600
C6 H6A 0.9700
C6 H6B 0.9700
C7 C8 1.503(4)
C7 H7A 0.9600
C7 H7B 0.9600
C7 H7C 0.9600
C8 C9 1.373(5)
C9 C10 1.395(5)
C9 H9 0.9300
C10 C11 1.494(5)
C11 H11A 0.9600
C11 H11B 0.9600
C11 H11C 0.9600
C12 C13 1.497(5)
C12 H12A 0.9700
C12 H12B 0.9700
C13 H13A 0.9600
C13 H13B 0.9600
C13 H13C 0.9600
C14 C15 1.529(5)
C14 H14A 0.9700
C14 H14B 0.9700
C15 H15A 0.9600
C15 H15B 0.9600
C15 H15C 0.9600
